data_1534514
loop_
_publ_author_name
'Lesage, J.'
'Guesdon, A.'
'Raveau, B.'
'Petricek, V.'

_publ_section_title
;
 The anionic 3D-framework (Ga2 (P O4)3)inf : a microporous host lattice
 for various species
;
_journal_name_full 'Journal of Solid State Chemistry'
_journal_page_first 3581
_journal_page_last 3589
_journal_volume 177
_journal_year 2004
_chemical_formula_sum 'Ga2 H11.08 N2.77 O12 P3 Rb0.23'
_chemical_name_systematic 'Rb0.23 (N H4)2.77 (Ga2 (P O4)3)'
_space_group_IT_number 15
_symmetry_space_group_name_Hall '-C 2yc'
_symmetry_space_group_name_H-M 'C 1 2/c 1'
_cell_angle_alpha 90
_cell_angle_beta 111.366
_cell_angle_gamma 90
_cell_formula_units_Z 4
_cell_length_a 13.3782
_cell_length_b 10.326
_cell_length_c 9.0204
_cell_volume 1160.465
_citation_journal_id_ASTM JSSCBI
_cod_data_source_file Lesage_JSSCBI_2004_1501.cif
_cod_data_source_block H11.08Ga2N2.77O12P3Rb0.23
_cod_original_formula_sum 'H11.08 Ga2 N2.77 O12 P3 Rb0.23'
_cod_database_code 1534514

loop_
_symmetry_equiv_pos_as_xyz
x,y,z
-x,y,-z+1/2
-x,-y,-z
x,-y,z-1/2
x+1/2,y+1/2,z
-x+1/2,y+1/2,-z+1/2
-x+1/2,-y+1/2,-z
x+1/2,-y+1/2,z-1/2

loop_
_atom_site_label
_atom_site_type_symbol
_atom_site_fract_x
_atom_site_fract_y
_atom_site_fract_z
_atom_site_occupancy
_atom_site_U_iso_or_equiv
O6 O-2 0.08973 0.8949 0.13958 1 0.0
H3 H+1 0.384 0.239 0.139 1 0.0
Ga1 Ga+3 0.331661 0.077109 0.419019 1 0.0
O3 O-2 0.44854 0.08916 0.6081 1 0.0
H2 H+1 0.352 0.345 0.038 1 0.0
P1 P+5 0.5 0.00318 0.25 1 0.0
N1 N-3 0 0.11822 0.25 0.7739 0.0
O2 O-2 0.28203 -0.08202 0.32766 1 0.0
O4 O-2 0.22899 0.05119 0.52928 1 0.0
P2 P+5 0.20591 0.87414 0.16012 1 0.0
O1 O-2 0.26302 0.22983 0.33687 1 0.0
N2 N-3 0.38651 0.29471 0.03968 1 0.0
Rb1 Rb+1 0 0.11822 0.25 0.2261 0.0
O5 O-2 0.41915 0.09258 0.28302 1 0.0
H4 H+1 0.362 0.241 -0.038 1 0.0
H1 H+1 0.46 0.314 0.057 1 0.0
